data_1569997
loop_
_publ_author_name
'Mitchell, Travis B.'
'Zhang, Xiaotong'
'Jerozal, Ronald T.'
'Chen, Yu Sheng'
'Wang, SuYin'
'Benedict, Jason B.'

_publ_section_title
;
 Development of a scalar-based geometric parameterization approach for the
 crystal structure landscape of dithienylethene-based crystalline solids.
;
_journal_coeditor_code YC5044
_journal_issue 6
_journal_name_full IUCrJ
_journal_paper_doi 10.1107/S2052252523008060
_journal_volume 10
_journal_year 2023
_chemical_formula_moiety 'C68 H56 Cd N4 O2 S4, 2(N O3)'
_chemical_formula_sum 'C68 H56 Cd N6 O8 S4'
_chemical_formula_weight 1325.82
_space_group_crystal_system orthorhombic
_space_group_IT_number 70
_space_group_name_Hall '-F 2uv 2vw'
_space_group_name_H-M_alt 'F d d d :2'
_atom_sites_solution_hydrogens mixed
_atom_sites_solution_primary heavy
_audit_creation_date 2022-04-15
_audit_creation_method
;
Olex2 1.5
(compiled 2022.04.07 svn.rca3783a0 for OlexSys, GUI svn.r6498)
;
_cell_angle_alpha 90
_cell_angle_beta 90
_cell_angle_gamma 90
_cell_formula_units_Z 8
_cell_length_a 9.8116(12)
_cell_length_b 21.432(3)
_cell_length_c 69.162(8)
_cell_measurement_reflns_used 9035
_cell_measurement_temperature 90.00
_cell_measurement_theta_max 28.23
_cell_measurement_theta_min 2.24
_cell_volume 14544(3)
_computing_cell_refinement 'SAINT V8.40B (Bruker AXS, 2016)'
_computing_data_reduction 'SAINT V8.40B (Bruker AXS, 2016)'
_computing_molecular_graphics 'Olex2 1.5 (Dolomanov et al., 2009)'
_computing_publication_material 'Olex2 1.5 (Dolomanov et al., 2009)'
_computing_structure_refinement 'SHELXL 2019/2 (Sheldrick, 2015)'
_computing_structure_solution 'SHELXS  (Sheldrick, 2008)'
_diffrn_ambient_temperature 90.00
_diffrn_measured_fraction_theta_full 1.000
_diffrn_measured_fraction_theta_max 0.999
_diffrn_measurement_device_type 'Bruker APEX-II CCD'
_diffrn_measurement_method '\f and \w scans'
_diffrn_radiation_type MoK\a
_diffrn_radiation_wavelength 0.71073
_diffrn_reflns_av_R_equivalents 0.0476
_diffrn_reflns_av_unetI/netI 0.0159
_diffrn_reflns_Laue_measured_fraction_full 1.000
_diffrn_reflns_Laue_measured_fraction_max 0.999
_diffrn_reflns_limit_h_max 13
_diffrn_reflns_limit_h_min -13
_diffrn_reflns_limit_k_max 28
_diffrn_reflns_limit_k_min -28
_diffrn_reflns_limit_l_max 92
_diffrn_reflns_limit_l_min -92
_diffrn_reflns_number 66341
_diffrn_reflns_point_group_measured_fraction_full 1.000
_diffrn_reflns_point_group_measured_fraction_max 0.999
_diffrn_reflns_theta_full 25.242
_diffrn_reflns_theta_max 28.331
_diffrn_reflns_theta_min 1.990
_diffrn_source_current 24.0
_diffrn_source_power 1.2
_diffrn_source_voltage 50.0
_diffrn_standards_number 0
_exptl_absorpt_coefficient_mu 0.468
_exptl_absorpt_correction_T_max 0.7457
_exptl_absorpt_correction_T_min 0.6808
_exptl_absorpt_correction_type multi-scan
_exptl_absorpt_process_details
;
SADABS-2016/2 (Bruker,2016/2) was used for absorption correction.
wR2(int) was 0.1205 before and 0.0583 after correction.
The Ratio of minimum to maximum transmission is 0.9130.
The \l/2 correction factor is Not present.
;
_exptl_crystal_colour colourless
_exptl_crystal_colour_primary colourless
_exptl_crystal_density_diffrn 1.211
_exptl_crystal_description prism
_exptl_crystal_F_000 5456
_exptl_crystal_size_max 0.14
_exptl_crystal_size_mid 0.14
_exptl_crystal_size_min 0.02
_refine_diff_density_max 1.410
_refine_diff_density_min -0.860
_refine_diff_density_rms 0.150
_refine_ls_extinction_method none
_refine_ls_goodness_of_fit_ref 1.268
_refine_ls_hydrogen_treatment constr
_refine_ls_matrix_type full
_refine_ls_number_parameters 220
_refine_ls_number_reflns 4548
_refine_ls_number_restraints 47
_refine_ls_restrained_S_all 1.266
_refine_ls_R_factor_all 0.0937
_refine_ls_R_factor_gt 0.0927
_refine_ls_shift/su_max 0.000
_refine_ls_shift/su_mean 0.000
_refine_ls_structure_factor_coef Fsqd
_refine_ls_weighting_details 'w=1/[\s^2^(Fo^2^)+(0.0494P)^2^+496.5558P] where P=(Fo^2^+2Fc^2^)/3'
_refine_ls_weighting_scheme calc
_refine_ls_wR_factor_gt 0.2321
_refine_ls_wR_factor_ref 0.2326
_reflns_Friedel_coverage 0.000
_reflns_number_gt 4453
_reflns_number_total 4548
_reflns_threshold_expression 'I > 2\s(I)'
_cod_data_source_file yc5044.cif
_cod_data_source_block dte-10
_cod_original_cell_volume 14543(3)
_cod_original_sg_symbol_H-M 'F d d d'
_cod_database_code 1569997
_shelx_shelxl_version_number 2019/2
_shelx_space_group_comment
;
The symmetry employed for this shelxl refinement is uniquely defined
by the following loop, which should always be used as a source of
symmetry information in preference to the above space-group names.
They are only intended as comments.
;
_shelx_estimated_absorpt_t_max 0.991
_shelx_estimated_absorpt_t_min 0.937
_olex2_refinement_description
;
1. Fixed Uiso
 At 1.2 times of:
  All C(H) groups
 At 1.5 times of:
  All C(H,H,H) groups, All O(H,H) groups
2. Restrained distances
 N2-O2 = N2-O4
 1.25 with sigma of 0.02
 N2-O3
 1.24 with sigma of 0.02
 N2-O2 \\sim N2-O3 \\sim N2-O4
 with sigma of 0.02
 O2-O3 \\sim O3-O4 \\sim O4-O2
 with sigma of 0.04
 Cd1-H1A \\sim Cd1-H1B
 with sigma of 0.02
3. Restrained planarity
 O2, O3, O4, N2
 with sigma of 0.1
4. Uiso/Uaniso restraints and constraints
O2 \\sim O3 \\sim O4 \\sim N2: within 2A with sigma of 0.04 and sigma for
terminal atoms of 0.08 within 2A
5. Rigid body (RIGU) restrains
 O2, O3, O4, N2
 with sigma for 1-2 distances of 0.004 and sigma for 1-3 distances of 0.004
6. Others
 Fixed Sof: H1A(0.5) H1B(0.5) O2(0.5) O3(0.5) O4(0.5) N2(0.5)
7.a Free rotating group:
 O1(H1A,H1B)
7.b Aromatic/amide H refined with riding coordinates:
 C3(H3), C4(H4), C5(H5), C6(H6), C7(H7), C9(H9), C14(H14), C15(H15), C16(H16),
 C17(H17)
7.c Idealised Me refined as rotating group:
 C12(H12A,H12B,H12C)
;
_platon_squeeze_void_probe_radius 1.20
_olex2_submission_special_instructions 'No special instructions were received'

loop_
_space_group_symop_operation_xyz
'x, y, z'
'-x+1/4, -y+1/4, z'
'x, -y+1/4, -z+1/4'
'-x+1/4, y, -z+1/4'
'x, y+1/2, z+1/2'
'-x+1/4, -y+3/4, z+1/2'
'x, -y+3/4, -z+3/4'
'-x+1/4, y+1/2, -z+3/4'
'x+1/2, y, z+1/2'
'-x+3/4, -y+1/4, z+1/2'
'x+1/2, -y+1/4, -z+3/4'
'-x+3/4, y, -z+3/4'
'x+1/2, y+1/2, z'
'-x+3/4, -y+3/4, z'
'x+1/2, -y+3/4, -z+1/4'
'-x+3/4, y+1/2, -z+1/4'
'-x, -y, -z'
'x-1/4, y-1/4, -z'
'-x, y-1/4, z-1/4'
'x-1/4, -y, z-1/4'
'-x, -y+1/2, -z+1/2'
'x-1/4, y+1/4, -z+1/2'
'-x, y+1/4, z+1/4'
'x-1/4, -y+1/2, z+1/4'
'-x+1/2, -y, -z+1/2'
'x+1/4, y-1/4, -z+1/2'
'-x+1/2, y-1/4, z+1/4'
'x+1/4, -y, z+1/4'
'-x+1/2, -y+1/2, -z'
'x+1/4, y+1/4, -z'
'-x+1/2, y+1/4, z-1/4'
'x+1/4, -y+1/2, z-1/4'

loop_
_atom_site_label
_atom_site_type_symbol
_atom_site_fract_x
_atom_site_fract_y
_atom_site_fract_z
_atom_site_U_iso_or_equiv
_atom_site_adp_type
_atom_site_occupancy
_atom_site_site_symmetry_order
_atom_site_calc_flag
_atom_site_refinement_flags_posn
_atom_site_refinement_flags_adp
_atom_site_refinement_flags_occupancy
_atom_site_disorder_assembly
_atom_site_disorder_group
Cd1 Cd 0.625000 0.125000 0.125000 0.0289(2) Uani 1 4 d DS T P . .
S1 S 0.69287(16) 0.38556(8) 0.19940(2) 0.0385(4) Uani 1 1 d . . . . .
O1 O 0.3879(9) 0.125000 0.125000 0.060(2) Uani 1 2 d GS T P . .
H1A H 0.345510 0.106703 0.134500 0.091 Uiso 0.5 1 d DG U P . .
H1B H 0.345405 0.112388 0.114670 0.091 Uiso 0.5 1 d DG U P . .
N1 N 0.6058(6) 0.1998(2) 0.14891(6) 0.0333(12) Uani 1 1 d . . . . .
C1 C 0.4439(4) 0.3743(2) 0.24506(6) 0.0160(8) Uani 1 1 d . . . . .
C2 C 0.5264(5) 0.3780(2) 0.26316(7) 0.0201(9) Uani 1 1 d . . . . .
C3 C 0.6344(6) 0.3366(3) 0.26614(9) 0.0321(12) Uani 1 1 d . . . . .
H3 H 0.654196 0.305723 0.256678 0.038 Uiso 1 1 calc R U . . .
C4 C 0.7133(7) 0.3400(3) 0.28281(10) 0.0419(17) Uani 1 1 d . . . . .
H4 H 0.786398 0.311593 0.284685 0.050 Uiso 1 1 calc R U . . .
C5 C 0.6857(7) 0.3847(4) 0.29666(9) 0.0443(18) Uani 1 1 d . . . . .
H5 H 0.738763 0.386912 0.308126 0.053 Uiso 1 1 calc R U . . .
C6 C 0.5804(7) 0.4261(3) 0.29365(8) 0.0376(16) Uani 1 1 d . . . . .
H6 H 0.561938 0.457264 0.303059 0.045 Uiso 1 1 calc R U . . .
C7 C 0.5007(6) 0.4230(3) 0.27710(7) 0.0264(11) Uani 1 1 d . . . . .
H7 H 0.428271 0.451795 0.275313 0.032 Uiso 1 1 calc R U . . .
C8 C 0.5223(5) 0.3681(2) 0.22681(7) 0.0215(10) Uani 1 1 d . . . . .
C9 C 0.4928(5) 0.3219(2) 0.21232(6) 0.0174(9) Uani 1 1 d . . . . .
H9 H 0.421401 0.292155 0.213481 0.021 Uiso 1 1 calc R U . . .
C10 C 0.5782(5) 0.3250(2) 0.19664(7) 0.0213(10) Uani 1 1 d . . . . .
C11 C 0.6308(6) 0.4049(3) 0.22176(8) 0.0284(12) Uani 1 1 d . . . . .
C12 C 0.6965(7) 0.4562(3) 0.23306(9) 0.0419(17) Uani 1 1 d . . . . .
H12A H 0.758008 0.438307 0.242747 0.063 Uiso 1 1 calc R U . . .
H12B H 0.626061 0.480976 0.239554 0.063 Uiso 1 1 calc R U . . .
H12C H 0.748531 0.483117 0.224286 0.063 Uiso 1 1 calc R U . . .
C13 C 0.5864(5) 0.2838(2) 0.17991(7) 0.0225(10) Uani 1 1 d . . . . .
C14 C 0.4995(7) 0.2333(3) 0.17820(9) 0.0428(18) Uani 1 1 d . . . . .
H14 H 0.431426 0.226395 0.187726 0.051 Uiso 1 1 calc R U . . .
C15 C 0.5111(9) 0.1926(3) 0.16264(9) 0.053(2) Uani 1 1 d . . . . .
H15 H 0.449640 0.158443 0.161726 0.063 Uiso 1 1 calc R U . . .
C16 C 0.6890(7) 0.2480(3) 0.15051(8) 0.0346(14) Uani 1 1 d . . . . .
H16 H 0.757387 0.253303 0.140926 0.042 Uiso 1 1 calc R U . . .
C17 C 0.6822(7) 0.2909(3) 0.16533(9) 0.0377(15) Uani 1 1 d . . . . .
H17 H 0.743129 0.325387 0.165549 0.045 Uiso 1 1 calc R U . . .
O2 O 0.2336(9) 0.1657(4) 0.09506(11) 0.038(2) Uani 0.5 1 d D U P A -1
O3 O 0.0886(12) 0.2175(7) 0.0788(2) 0.077(4) Uani 0.5 1 d D U P A -1
O4 O 0.2339(15) 0.2642(7) 0.0966(2) 0.082(4) Uani 0.5 1 d D U P A -1
N2 N 0.1828(12) 0.2153(5) 0.09059(18) 0.062(3) Uani 0.5 1 d D U P A -1

loop_
_atom_site_aniso_label
_atom_site_aniso_U_11
_atom_site_aniso_U_22
_atom_site_aniso_U_33
_atom_site_aniso_U_23
_atom_site_aniso_U_13
_atom_site_aniso_U_12
Cd1 0.0568(6) 0.0216(4) 0.0083(3) 0.000 0.000 0.000
S1 0.0347(8) 0.0485(9) 0.0322(7) -0.0191(6) 0.0194(6) -0.0273(7)
O1 0.056(5) 0.099(7) 0.027(3) -0.007(4) 0.000 0.000
N1 0.050(3) 0.032(2) 0.0178(19) -0.0046(18) 0.011(2) -0.009(2)
C1 0.011(2) 0.022(2) 0.0151(19) -0.0012(17) -0.0002(16) -0.0053(17)
C2 0.020(2) 0.024(2) 0.0165(19) 0.0013(18) -0.0050(18) -0.0096(19)
C3 0.027(3) 0.029(3) 0.039(3) 0.005(2) -0.016(3) -0.009(2)
C4 0.036(3) 0.044(4) 0.046(4) 0.018(3) -0.026(3) -0.014(3)
C5 0.041(4) 0.065(5) 0.027(3) 0.017(3) -0.014(3) -0.031(3)
C6 0.039(3) 0.059(4) 0.015(2) -0.005(2) 0.005(2) -0.031(3)
C7 0.023(3) 0.038(3) 0.019(2) -0.004(2) 0.008(2) -0.014(2)
C8 0.021(2) 0.021(2) 0.023(2) -0.0060(18) -0.0016(19) -0.0045(19)
C9 0.014(2) 0.022(2) 0.016(2) -0.0007(17) 0.0007(17) -0.0049(17)
C10 0.020(2) 0.027(2) 0.017(2) -0.0033(18) 0.0031(18) -0.0083(19)
C11 0.020(2) 0.040(3) 0.026(2) -0.011(2) 0.008(2) -0.014(2)
C12 0.042(4) 0.049(4) 0.034(3) -0.022(3) 0.016(3) -0.033(3)
C13 0.023(2) 0.027(2) 0.017(2) -0.0034(18) 0.0017(19) -0.004(2)
C14 0.050(4) 0.053(4) 0.025(3) -0.016(3) 0.025(3) -0.033(3)
C15 0.079(6) 0.049(4) 0.030(3) -0.018(3) 0.029(3) -0.040(4)
C16 0.038(3) 0.040(3) 0.025(3) -0.011(2) 0.016(2) -0.014(3)
C17 0.035(3) 0.046(3) 0.032(3) -0.019(3) 0.018(3) -0.021(3)
O2 0.027(4) 0.065(5) 0.021(4) 0.018(3) 0.004(3) 0.010(4)
O3 0.051(6) 0.094(9) 0.084(8) 0.016(7) -0.030(6) 0.008(6)
O4 0.064(8) 0.092(7) 0.091(9) 0.004(6) -0.015(7) -0.001(6)
N2 0.039(6) 0.082(6) 0.064(7) 0.015(5) -0.015(5) 0.005(5)

loop_
_atom_type_symbol
_atom_type_description
_atom_type_scat_dispersion_real
_atom_type_scat_dispersion_imag
_atom_type_scat_source
C C 0.0033 0.0016 'International Tables Vol C Tables 4.2.6.8 and 6.1.1.4'
H H 0.0000 0.0000 'International Tables Vol C Tables 4.2.6.8 and 6.1.1.4'
Cd Cd -0.8075 1.2024 'International Tables Vol C Tables 4.2.6.8 and 6.1.1.4'
N N 0.0061 0.0033 'International Tables Vol C Tables 4.2.6.8 and 6.1.1.4'
O O 0.0106 0.0060 'International Tables Vol C Tables 4.2.6.8 and 6.1.1.4'
S S 0.1246 0.1234 'International Tables Vol C Tables 4.2.6.8 and 6.1.1.4'

loop_
_geom_angle_atom_site_label_1
_geom_angle_atom_site_label_2
_geom_angle_atom_site_label_3
_geom_angle
_geom_angle_site_symmetry_1
_geom_angle_site_symmetry_3
_geom_angle_publ_flag
O1 Cd1 O1 180.0 2_655 . ?
N1 Cd1 O1 94.68(15) 3 2_655 ?
N1 Cd1 O1 85.32(15) 3 . ?
N1 Cd1 O1 85.32(15) . . ?
N1 Cd1 O1 94.68(15) . 2_655 ?
N1 Cd1 O1 85.32(15) 4_655 2_655 ?
N1 Cd1 O1 94.68(15) 4_655 . ?
N1 Cd1 O1 94.68(15) 2_655 . ?
N1 Cd1 O1 85.32(15) 2_655 2_655 ?
N1 Cd1 N1 170.6(3) 3 . ?
N1 Cd1 N1 170.6(3) 4_655 2_655 ?
N1 Cd1 N1 92.2(2) 3 2_655 ?
N1 Cd1 N1 92.2(2) 4_655 . ?
N1 Cd1 N1 88.6(2) 2_655 . ?
N1 Cd1 N1 88.6(2) 3 4_655 ?
C11 S1 C10 92.8(2) . . ?
Cd1 O1 H1A 119(3) . 3 ?
Cd1 O1 H1A 118.5 . . ?
Cd1 O1 H1B 118.6 . . ?
Cd1 O1 H1B 119(3) . 3 ?
H1A O1 H1A 123.0 . 3 ?
H1A O1 H1B 104.5 3 3 ?
H1A O1 H1B 44.9 . 3 ?
H1A O1 H1B 104.5 . . ?
H1B O1 H1A 44.9 . 3 ?
H1B O1 H1B 122.8 . 3 ?
C15 N1 Cd1 119.0(4) . . ?
C16 N1 Cd1 123.5(4) . . ?
C16 N1 C15 117.4(5) . . ?
C1 C1 C2 122.7(3) 14 . ?
C1 C1 C8 121.4(3) 14 . ?
C8 C1 C2 115.9(4) . . ?
C3 C2 C1 120.1(5) . . ?
C7 C2 C1 121.5(5) . . ?
C7 C2 C3 118.4(5) . . ?
C2 C3 H3 119.7 . . ?
C4 C3 C2 120.7(6) . . ?
C4 C3 H3 119.7 . . ?
C3 C4 H4 119.9 . . ?
C5 C4 C3 120.2(7) . . ?
C5 C4 H4 119.9 . . ?
C4 C5 H5 120.4 . . ?
C6 C5 C4 119.3(5) . . ?
C6 C5 H5 120.4 . . ?
C5 C6 H6 119.5 . . ?
C5 C6 C7 121.1(6) . . ?
C7 C6 H6 119.5 . . ?
C2 C7 C6 120.3(6) . . ?
C2 C7 H7 119.8 . . ?
C6 C7 H7 119.8 . . ?
C9 C8 C1 123.3(4) . . ?
C11 C8 C1 124.6(4) . . ?
C11 C8 C9 112.0(4) . . ?
C8 C9 H9 123.4 . . ?
C10 C9 C8 113.2(4) . . ?
C10 C9 H9 123.4 . . ?
C9 C10 S1 110.4(4) . . ?
C9 C10 C13 129.1(5) . . ?
C13 C10 S1 120.4(4) . . ?
C8 C11 S1 111.5(4) . . ?
C8 C11 C12 128.7(5) . . ?
C12 C11 S1 119.7(4) . . ?
C11 C12 H12A 109.5 . . ?
C11 C12 H12B 109.5 . . ?
C11 C12 H12C 109.5 . . ?
H12A C12 H12B 109.5 . . ?
H12A C12 H12C 109.5 . . ?
H12B C12 H12C 109.5 . . ?
C14 C13 C10 120.5(5) . . ?
C14 C13 C17 116.2(5) . . ?
C17 C13 C10 123.2(5) . . ?
C13 C14 H14 119.8 . . ?
C13 C14 C15 120.5(5) . . ?
C15 C14 H14 119.8 . . ?
N1 C15 C14 122.3(6) . . ?
N1 C15 H15 118.9 . . ?
C14 C15 H15 118.9 . . ?
N1 C16 H16 118.2 . . ?
N1 C16 C17 123.7(5) . . ?
C17 C16 H16 118.2 . . ?
C13 C17 H17 120.0 . . ?
C16 C17 C13 120.0(5) . . ?
C16 C17 H17 120.0 . . ?
O2 N2 O3 120.6(12) . . ?
O2 N2 O4 119.3(11) . . ?
O4 N2 O3 119.8(12) . . ?

loop_
_geom_bond_atom_site_label_1
_geom_bond_atom_site_label_2
_geom_bond_distance
_geom_bond_site_symmetry_2
_geom_bond_publ_flag
Cd1 O1 2.327(9) 2_655 ?
Cd1 O1 2.327(9) . ?
Cd1 N1 2.311(5) . ?
Cd1 N1 2.311(5) 4_655 ?
Cd1 N1 2.311(5) 2_655 ?
Cd1 N1 2.311(5) 3 ?
S1 C10 1.728(5) . ?
S1 C11 1.713(5) . ?
O1 H1A 0.87(8) 3 ?
O1 H1A 0.8707 . ?
O1 H1B 0.8701 . ?
O1 H1B 0.87(8) 3 ?
N1 C15 1.337(8) . ?
N1 C16 1.321(8) . ?
C1 C1 1.352(9) 14 ?
C1 C2 1.493(6) . ?
C1 C8 1.484(6) . ?
C2 C3 1.398(8) . ?
C2 C7 1.387(7) . ?
C3 H3 0.9500 . ?
C3 C4 1.391(8) . ?
C4 H4 0.9500 . ?
C4 C5 1.381(11) . ?
C5 H5 0.9500 . ?
C5 C6 1.377(11) . ?
C6 H6 0.9500 . ?
C6 C7 1.387(8) . ?
C7 H7 0.9500 . ?
C8 C9 1.439(6) . ?
C8 C11 1.370(7) . ?
C9 H9 0.9500 . ?
C9 C10 1.372(6) . ?
C10 C13 1.458(7) . ?
C11 C12 1.496(7) . ?
C12 H12A 0.9800 . ?
C12 H12B 0.9800 . ?
C12 H12C 0.9800 . ?
C13 C14 1.383(8) . ?
C13 C17 1.387(7) . ?
C14 H14 0.9500 . ?
C14 C15 1.391(8) . ?
C15 H15 0.9500 . ?
C16 H16 0.9500 . ?
C16 C17 1.380(8) . ?
C17 H17 0.9500 . ?
O2 N2 1.214(10) . ?
O3 N2 1.235(10) . ?
O4 N2 1.235(11) . ?

loop_
_geom_hbond_atom_site_label_D
_geom_hbond_atom_site_label_H
_geom_hbond_atom_site_label_A
_geom_hbond_distance_DH
_geom_hbond_distance_HA
_geom_hbond_distance_DA
_geom_hbond_angle_DHA
_geom_hbond_site_symmetry_A
_geom_hbond_publ_flag
O1 H1A O2 0.87 1.85 2.709(9) 167.1 3 yes
O1 H1B O2 0.87 2.09 2.709(9) 128.0 . yes

loop_
_geom_torsion_atom_site_label_1
_geom_torsion_atom_site_label_2
_geom_torsion_atom_site_label_3
_geom_torsion_atom_site_label_4
_geom_torsion
_geom_torsion_site_symmetry_1
_geom_torsion_site_symmetry_2
_geom_torsion_site_symmetry_3
_geom_torsion_site_symmetry_4
_geom_torsion_publ_flag
Cd1 N1 C15 C14 175.5(7) . . . . ?
Cd1 N1 C16 C17 -176.6(6) . . . . ?
S1 C10 C13 C14 176.5(5) . . . . ?
S1 C10 C13 C17 -1.3(8) . . . . ?
N1 C16 C17 C13 1.8(12) . . . . ?
C1 C1 C2 C3 133.6(7) 14 . . . ?
C1 C1 C2 C7 -48.0(8) 14 . . . ?
C1 C1 C8 C9 -48.7(9) 14 . . . ?
C1 C1 C8 C11 131.7(7) 14 . . . ?
C1 C2 C3 C4 179.1(5) . . . . ?
C1 C2 C7 C6 -178.9(5) . . . . ?
C1 C8 C9 C10 179.8(5) . . . . ?
C1 C8 C11 S1 -178.3(4) . . . . ?
C1 C8 C11 C12 2.1(11) . . . . ?
C2 C1 C8 C9 130.7(5) . . . . ?
C2 C1 C8 C11 -48.9(7) . . . . ?
C2 C3 C4 C5 -0.1(9) . . . . ?
C3 C2 C7 C6 -0.5(8) . . . . ?
C3 C4 C5 C6 -0.7(9) . . . . ?
C4 C5 C6 C7 0.9(9) . . . . ?
C5 C6 C7 C2 -0.3(8) . . . . ?
C7 C2 C3 C4 0.7(8) . . . . ?
C8 C1 C2 C3 -45.7(7) . . . . ?
C8 C1 C2 C7 132.6(5) . . . . ?
C8 C9 C10 S1 -1.1(6) . . . . ?
C8 C9 C10 C13 175.1(5) . . . . ?
C9 C8 C11 S1 2.0(6) . . . . ?
C9 C8 C11 C12 -177.5(7) . . . . ?
C9 C10 C13 C14 0.6(9) . . . . ?
C9 C10 C13 C17 -177.2(6) . . . . ?
C10 S1 C11 C8 -2.3(5) . . . . ?
C10 S1 C11 C12 177.3(6) . . . . ?
C10 C13 C14 C15 -177.4(7) . . . . ?
C10 C13 C17 C16 176.2(6) . . . . ?
C11 S1 C10 C9 1.9(5) . . . . ?
C11 S1 C10 C13 -174.7(5) . . . . ?
C11 C8 C9 C10 -0.6(7) . . . . ?
C13 C14 C15 N1 0.6(14) . . . . ?
C14 C13 C17 C16 -1.7(10) . . . . ?
C15 N1 C16 C17 -0.7(11) . . . . ?
C16 N1 C15 C14 -0.5(13) . . . . ?
C17 C13 C14 C15 0.5(11) . . . . ?

loop_
_platon_squeeze_void_nr
_platon_squeeze_void_average_x
_platon_squeeze_void_average_y
_platon_squeeze_void_average_z
_platon_squeeze_void_volume
_platon_squeeze_void_count_electrons
_platon_squeeze_void_content
1 -0.029 0.375 0.125 219 34 '2 CH3OH'
2 0.053 0.875 0.125 219 34 '2 CH3OH'
3 -0.050 0.625 0.375 219 34 '2 CH3OH'
4 -0.079 0.125 0.375 219 34 '2 CH3OH'
5 -0.029 0.875 0.625 219 34 '2 CH3OH'
6 0.053 0.375 0.625 219 34 '2 CH3OH'
7 -0.050 0.125 0.875 219 34 '2 CH3OH'
8 -0.079 0.625 0.875 219 34 '2 CH3OH'
